data_7118459
loop_
_publ_author_name
'Fang, Wei-Hui'
'Zhang, Lei'
'Zhang, Jian'
'Yang, Guo-Yu'

_publ_section_title
;
 Halogen dependent symmetry change in two series of wheel cluster organic
 frameworks built from La18 tertiary building units.
;
_journal_issue 7
_journal_name_full 'Chemical communications (Cambridge, England)'
_journal_page_first 1455
_journal_page_last 1457
_journal_paper_doi 10.1039/c5cc08702c
_journal_volume 52
_journal_year 2016
_chemical_formula_sum 'C150 H101 Br3 Cu4 La6 N12 O39'
_chemical_formula_weight 4022.78
_chemical_name_systematic
; 
 ? 
;
_space_group_IT_number 165
_symmetry_cell_setting trigonal
_symmetry_space_group_name_Hall '-P 3 2"c'
_symmetry_space_group_name_H-M 'P -3 c 1'
_atom_sites_solution_hydrogens geom
_atom_sites_solution_primary direct
_atom_sites_solution_secondary difmap
_audit_creation_method SHELXL-97
_audit_update_record
;
2015-08-06 deposited with the CCDC.
2015-11-27 downloaded from the CCDC.
;
_cell_angle_alpha 90.00
_cell_angle_beta 90.00
_cell_angle_gamma 120.00
_cell_formula_units_Z 2
_cell_length_a 13.0109(3)
_cell_length_b 13.0109(3)
_cell_length_c 51.3152(11)
_cell_measurement_reflns_used 5969
_cell_measurement_temperature 293(2)
_cell_measurement_theta_max 74.5780
_cell_measurement_theta_min 3.8960
_cell_volume 7523.0(3)
_computing_structure_refinement 'SHELXL-97 (Sheldrick, 1997)'
_computing_structure_solution 'SHELXS-97 (Sheldrick, 1990)'
_diffrn_ambient_temperature 293(2)
_diffrn_measured_fraction_theta_full 0.970
_diffrn_measured_fraction_theta_max 0.970
_diffrn_measurement_device_type 'SuperNova, Dual, Cu at zero, Atlas'
_diffrn_radiation_monochromator graphite
_diffrn_radiation_source 'fine-focus sealed tube'
_diffrn_radiation_type CuK\a
_diffrn_radiation_wavelength 1.54178
_diffrn_reflns_av_R_equivalents 0.0577
_diffrn_reflns_av_sigmaI/netI 0.0520
_diffrn_reflns_limit_h_max 11
_diffrn_reflns_limit_h_min -11
_diffrn_reflns_limit_k_max 15
_diffrn_reflns_limit_k_min -15
_diffrn_reflns_limit_l_max 61
_diffrn_reflns_limit_l_min -43
_diffrn_reflns_number 15938
_diffrn_reflns_theta_full 68.50
_diffrn_reflns_theta_max 68.50
_diffrn_reflns_theta_min 3.45
_diffrn_standards_decay_% none
_diffrn_standards_interval_count none
_diffrn_standards_interval_time none
_diffrn_standards_number none
_exptl_absorpt_coefficient_mu 15.062
_exptl_absorpt_correction_T_max 1.00000
_exptl_absorpt_correction_T_min 0.38790
_exptl_absorpt_correction_type multi-scan
_exptl_absorpt_process_details
;
CrysAlisPro, Agilent Technologies,
Version 1.171.37.35 (release 13-08-2014 CrysAlis171 .NET)
(compiled Aug 13 2014,18:06:01)
Empirical absorption correction using spherical harmonics,
 implemented in SCALE3 ABSPACK scaling algorithm.
;
_exptl_crystal_colour yellow
_exptl_crystal_density_diffrn 1.776
_exptl_crystal_density_method 'not measured'
_exptl_crystal_description hexagonal
_exptl_crystal_F_000 3920
_exptl_crystal_size_max 0.15
_exptl_crystal_size_mid 0.13
_exptl_crystal_size_min 0.09
_refine_diff_density_max 11.105
_refine_diff_density_min -5.616
_refine_diff_density_rms 0.363
_refine_ls_extinction_method none
_refine_ls_goodness_of_fit_ref 1.051
_refine_ls_hydrogen_treatment mixed
_refine_ls_matrix_type full
_refine_ls_number_parameters 323
_refine_ls_number_reflns 4512
_refine_ls_number_restraints 30
_refine_ls_restrained_S_all 1.067
_refine_ls_R_factor_all 0.1062
_refine_ls_R_factor_gt 0.0988
_refine_ls_shift/su_max 0.000
_refine_ls_shift/su_mean 0.000
_refine_ls_structure_factor_coef Fsqd
_refine_ls_weighting_details 'calc w=1/[\s^2^(Fo^2^)+(0.1349P)^2^+393.1186P] where P=(Fo^2^+2Fc^2^)/3'
_refine_ls_weighting_scheme calc
_refine_ls_wR_factor_gt 0.2553
_refine_ls_wR_factor_ref 0.2622
_reflns_number_gt 4060
_reflns_number_total 4512
_reflns_threshold_expression >2sigma(I)
_cod_data_source_file c5cc08702c2.cif
_cod_data_source_block FJ-26
_cod_depositor_comments
;
The following automatic conversions were performed:

'_symmetry_cell_setting' value 'TRIGONAL' changed to 'trigonal'
according to
/usr/data/users/saulius/crontab/automatic-downloads/rss-feeds/RSC/lib/dictionaries/cif_core.dic
dictionary named 'cif_core.dic' version 2.4.2 from 2011-04-26.

Automatic conversion script
Id: cif_fix_values 4268 2015-11-12 08:31:59Z antanas 
;
_cod_original_sg_symbol_H-M P-3c1
_cod_database_code 7118459

loop_
_symmetry_equiv_pos_as_xyz
'x, y, z'
'-y, x-y, z'
'-x+y, -x, z'
'y, x, -z+1/2'
'x-y, -y, -z+1/2'
'-x, -x+y, -z+1/2'
'-x, -y, -z'
'y, -x+y, -z'
'x-y, x, -z'
'-y, -x, z-1/2'
'-x+y, y, z-1/2'
'x, x-y, z-1/2'

loop_
_atom_site_label
_atom_site_type_symbol
_atom_site_fract_x
_atom_site_fract_y
_atom_site_fract_z
_atom_site_U_iso_or_equiv
_atom_site_adp_type
_atom_site_occupancy
_atom_site_symmetry_multiplicity
_atom_site_calc_flag
_atom_site_refinement_flags
La La 0.46556(6) 0.17980(6) 0.235657(12) 0.0106(3) Uani 1 1 d .
Cu1 Cu 0.6667 0.3333 0.01725(9) 0.0608(16) Uani 1 3 d S
Cu2 Cu 0.0000 0.0000 0.44702(7) 0.0357(10) Uani 1 3 d S
Br1 Br 0.6667 0.3333 -0.03225(4) 0.0235(5) Uani 1 3 d SU
Br2 Br 0.0000 0.0000 0.5000 0.0076(6) Uiso 1 6 d S
C1 C 0.6472(14) 0.1393(14) 0.1868(3) 0.025(3) Uani 1 1 d .
C2 C 0.562(2) 0.1292(17) 0.1160(3) 0.040(4) Uani 1 1 d .
H2A H 0.5196 0.1543 0.1058 0.047 Uiso 1 1 calc R
C3 C 0.5639(16) 0.1418(15) 0.1428(3) 0.032(4) Uani 1 1 d .
H3A H 0.5224 0.1748 0.1506 0.038 Uiso 1 1 calc R
C4 C 0.6278(13) 0.1053(14) 0.1580(3) 0.021(3) Uani 1 1 d .
C5 C 0.6846(16) 0.0511(17) 0.1466(3) 0.034(4) Uani 1 1 d .
H5A H 0.7250 0.0239 0.1568 0.041 Uiso 1 1 calc R
C6 C 0.6812(17) 0.0374(16) 0.1197(3) 0.034(4) Uani 1 1 d .
H6A H 0.7183 -0.0002 0.1120 0.040 Uiso 1 1 calc R
C7 C 0.6226(16) 0.0794(15) 0.1042(3) 0.033(4) Uani 1 1 d .
C8 C 0.624(3) 0.156(2) 0.0602(4) 0.070(8) Uani 1 1 d .
H8A H 0.6032 0.2050 0.0689 0.084 Uiso 1 1 calc R
C9 C 0.6319(19) 0.077(2) 0.0750(3) 0.045(5) Uani 1 1 d .
C10 C 0.643(4) -0.004(3) 0.0612(4) 0.097(13) Uani 1 1 d .
H10A H 0.6487 -0.0638 0.0700 0.116 Uiso 1 1 calc R
C11 C 0.647(3) -0.002(3) 0.0344(5) 0.075(7) Uani 1 1 d U
H11A H 0.6470 -0.0631 0.0248 0.090 Uiso 1 1 calc R
C12 C 0.652(4) 0.096(3) 0.0224(4) 0.105(14) Uani 1 1 d .
H12A H 0.6625 0.1030 0.0045 0.126 Uiso 1 1 calc R
C13 C 0.4143(12) 0.1148(12) 0.2933(2) 0.015(3) Uani 1 1 d U
C14 C 0.4407(18) 0.1637(19) 0.3655(3) 0.045(5) Uani 1 1 d .
H14A H 0.4964 0.2160 0.3773 0.054 Uiso 1 1 calc R
C15 C 0.4690(15) 0.1775(17) 0.3393(3) 0.037(4) Uani 1 1 d .
H15A H 0.5427 0.2378 0.3337 0.045 Uiso 1 1 calc R
C16 C 0.3866(15) 0.1007(14) 0.3215(3) 0.024(3) Uani 1 1 d .
C17 C 0.2781(16) 0.0091(15) 0.3303(3) 0.033(4) Uani 1 1 d .
H17A H 0.2230 -0.0456 0.3187 0.040 Uiso 1 1 calc R
C18 C 0.2539(16) 0.0010(16) 0.3567(3) 0.036(4) Uani 1 1 d .
H18A H 0.1802 -0.0580 0.3626 0.043 Uiso 1 1 calc R
C19 C 0.3352(15) 0.0774(15) 0.3745(3) 0.028(3) Uani 1 1 d .
C20 C 0.239(2) 0.023(2) 0.4537(3) 0.049(5) Uani 1 1 d .
H20A H 0.2180 0.0076 0.4712 0.058 Uiso 1 1 calc R
C21 C 0.353(2) 0.053(2) 0.4470(3) 0.055(6) Uani 1 1 d .
H21A H 0.4063 0.0596 0.4597 0.066 Uiso 1 1 calc R
C22 C 0.388(2) 0.075(2) 0.4211(4) 0.047(5) Uani 1 1 d .
H22A H 0.4660 0.0995 0.4163 0.056 Uiso 1 1 calc R
C23 C 0.3042(18) 0.0602(16) 0.4026(3) 0.036(4) Uani 1 1 d .
C24 C 0.1931(16) 0.0317(16) 0.4111(3) 0.033(4) Uani 1 1 d .
H24A H 0.1378 0.0238 0.3986 0.040 Uiso 1 1 calc R
C25 C 0.3959(14) 0.3959(14) 0.2500 0.014(4) Uani 1 2 d SU
C26 C 0.2757(14) 0.2757(14) 0.2500 0.015(4) Uani 1 2 d SU
N1 N 0.642(2) 0.1768(19) 0.0347(3) 0.065(6) Uani 1 1 d .
N2 N 0.1573(14) 0.0139(15) 0.4366(2) 0.036(3) Uani 1 1 d .
O1 O 0.5773(11) 0.1662(11) 0.1972(2) 0.034(3) Uani 1 1 d .
O1W O 0.0000 0.0000 0.3536(13) 0.072(17) Uiso 0.50 3 d SP
O2 O 0.7333(9) 0.1412(10) 0.19792(19) 0.025(2) Uani 1 1 d .
O3 O 0.4956(10) 0.2123(9) 0.28512(19) 0.026(2) Uani 1 1 d .
O4 O 0.3560(10) 0.0278(9) 0.27722(18) 0.023(2) Uani 1 1 d .
O5 O 0.2805(9) 0.1806(8) 0.2485(2) 0.025(2) Uani 1 1 d .
O6 O 0.4891(8) 0.3901(9) 0.24834(19) 0.019(2) Uani 1 1 d .
O7 O 0.6667 0.3333 0.2459(3) 0.016(3) Uani 1 3 d S

loop_
_atom_site_aniso_label
_atom_site_aniso_U_11
_atom_site_aniso_U_22
_atom_site_aniso_U_33
_atom_site_aniso_U_23
_atom_site_aniso_U_13
_atom_site_aniso_U_12
La 0.0110(4) 0.0112(4) 0.0106(4) -0.0001(2) 0.0004(2) 0.0062(3)
Cu1 0.078(3) 0.078(3) 0.026(2) 0.000 0.000 0.0390(13)
Cu2 0.0477(17) 0.0477(17) 0.0117(17) 0.000 0.000 0.0238(8)
Br1 0.0287(6) 0.0287(6) 0.0133(8) 0.000 0.000 0.0143(3)
C1 0.026(8) 0.033(9) 0.012(7) 0.001(6) 0.005(6) 0.011(7)
C2 0.062(13) 0.045(11) 0.020(8) 0.006(7) 0.000(8) 0.033(10)
C3 0.036(9) 0.037(9) 0.020(7) -0.006(7) 0.002(7) 0.017(8)
C4 0.021(7) 0.029(8) 0.011(6) -0.004(5) 0.003(5) 0.010(6)
C5 0.034(9) 0.048(11) 0.022(8) -0.009(7) -0.011(7) 0.022(8)
C6 0.045(10) 0.040(10) 0.023(8) -0.008(7) -0.001(7) 0.027(9)
C7 0.045(10) 0.035(9) 0.008(7) -0.007(6) -0.001(6) 0.011(8)
C8 0.13(3) 0.070(16) 0.023(10) 0.001(10) 0.012(12) 0.060(18)
C9 0.054(12) 0.060(13) 0.012(8) -0.001(8) 0.005(7) 0.021(10)
C10 0.22(4) 0.10(2) 0.034(11) -0.020(13) -0.010(17) 0.13(3)
C11 0.093(11) 0.075(11) 0.058(10) -0.008(8) 0.001(8) 0.042(8)
C12 0.22(4) 0.073(19) 0.021(10) 0.000(11) 0.022(16) 0.07(2)
C13 0.012(5) 0.017(6) 0.015(5) 0.000(4) 0.000(4) 0.007(5)
C14 0.041(11) 0.056(12) 0.019(8) -0.012(8) -0.006(7) 0.010(10)
C15 0.025(9) 0.051(11) 0.022(8) -0.003(7) -0.003(6) 0.008(8)
C16 0.034(9) 0.021(7) 0.021(7) -0.002(6) 0.002(6) 0.017(7)
C17 0.038(9) 0.029(9) 0.010(7) -0.003(6) 0.008(6) 0.000(7)
C18 0.033(9) 0.037(10) 0.020(8) -0.008(7) 0.004(7) 0.004(8)
C19 0.030(8) 0.033(9) 0.015(7) -0.001(6) 0.004(6) 0.012(7)
C20 0.070(15) 0.075(15) 0.019(8) 0.003(8) 0.000(8) 0.050(13)
C21 0.067(14) 0.11(2) 0.010(7) -0.002(9) 0.001(8) 0.062(15)
C22 0.047(12) 0.062(14) 0.035(10) -0.007(9) 0.000(8) 0.030(11)
C23 0.062(12) 0.043(10) 0.013(7) -0.002(6) 0.003(7) 0.034(10)
C24 0.039(10) 0.042(10) 0.012(7) -0.006(6) 0.004(6) 0.015(8)
C25 0.014(5) 0.014(5) 0.016(7) 0.001(3) -0.001(3) 0.008(6)
C26 0.013(5) 0.013(5) 0.011(6) -0.001(3) 0.001(3) 0.000(6)
N1 0.101(17) 0.069(13) 0.025(8) 0.005(8) 0.012(9) 0.044(12)
N2 0.040(8) 0.056(10) 0.013(6) -0.001(6) 0.004(6) 0.025(8)
O1 0.047(7) 0.044(7) 0.022(5) 0.002(5) 0.014(5) 0.031(6)
O2 0.026(6) 0.027(6) 0.018(5) -0.013(4) -0.005(4) 0.009(5)
O3 0.029(6) 0.022(5) 0.015(5) 0.000(4) 0.005(4) 0.004(5)
O4 0.034(6) 0.019(5) 0.011(4) 0.002(4) 0.006(4) 0.010(5)
O5 0.023(5) 0.009(5) 0.048(6) 0.000(4) 0.004(5) 0.012(4)
O6 0.012(5) 0.025(5) 0.024(5) 0.000(4) -0.003(4) 0.012(4)
O7 0.016(5) 0.016(5) 0.015(7) 0.000 0.000 0.008(3)

loop_
_atom_type_symbol
_atom_type_description
_atom_type_scat_dispersion_real
_atom_type_scat_dispersion_imag
_atom_type_scat_source
C C 0.0181 0.0091 'International Tables Vol C Tables 4.2.6.8 and 6.1.1.4'
H H 0.0000 0.0000 'International Tables Vol C Tables 4.2.6.8 and 6.1.1.4'
Cu Cu -1.9646 0.5888 'International Tables Vol C Tables 4.2.6.8 and 6.1.1.4'
Br Br -0.6763 1.2805 'International Tables Vol C Tables 4.2.6.8 and 6.1.1.4'
La La -1.4094 9.0376 'International Tables Vol C Tables 4.2.6.8 and 6.1.1.4'
N N 0.0311 0.0180 'International Tables Vol C Tables 4.2.6.8 and 6.1.1.4'
O O 0.0492 0.0322 'International Tables Vol C Tables 4.2.6.8 and 6.1.1.4'

loop_
_geom_angle_atom_site_label_1
_geom_angle_atom_site_label_2
_geom_angle_atom_site_label_3
_geom_angle
_geom_angle_site_symmetry_1
_geom_angle_site_symmetry_3
O7 La O4 148.3(3) . 5
O7 La O5 125.7(3) . .
O4 La O5 84.5(4) 5 .
O7 La O1 78.7(4) . .
O4 La O1 80.8(4) 5 .
O5 La O1 143.1(4) . .
O7 La O2 103.6(4) . 3_665
O4 La O2 94.0(3) 5 3_665
O5 La O2 72.5(4) . 3_665
O1 La O2 75.0(4) . 3_665
O7 La O3 68.8(4) . .
O4 La O3 114.3(3) 5 .
O5 La O3 78.9(4) . .
O1 La O3 137.9(4) . .
O2 La O3 137.3(4) 3_665 .
O7 La O6 65.6(2) . 2_655
O4 La O6 84.3(3) 5 2_655
O5 La O6 144.2(3) . 2_655
O1 La O6 67.4(3) . 2_655
O2 La O6 142.2(3) 3_665 2_655
O3 La O6 75.1(3) . 2_655
O7 La O6 65.2(2) . .
O4 La O6 146.5(3) 5 .
O5 La O6 63.3(3) . .
O1 La O6 119.3(3) . .
O2 La O6 68.8(3) 3_665 .
O3 La O6 70.2(3) . .
O6 La O6 127.1(4) 2_655 .
O7 La O4 112.3(4) . .
O4 La O4 66.0(4) 5 .
O5 La O4 69.4(3) . .
O1 La O4 131.7(3) . .
O2 La O4 138.1(3) 3_665 .
O3 La O4 48.6(3) . .
O6 La O4 75.0(3) 2_655 .
O6 La O4 107.3(3) . .
O7 La C13 90.9(4) . .
O4 La C13 91.0(3) 5 .
O5 La C13 70.7(4) . .
O1 La C13 142.7(4) . .
O2 La C13 142.1(4) 3_665 .
O3 La C13 23.7(3) . .
O6 La C13 75.7(3) 2_655 .
O6 La C13 86.9(3) . .
O4 La C13 25.1(3) . .
O7 La La 32.27(13) . 2_655
O4 La La 116.4(3) 5 2_655
O5 La La 157.2(2) . 2_655
O1 La La 55.2(3) . 2_655
O2 La La 112.6(3) 3_665 2_655
O3 La La 83.8(2) . 2_655
O6 La La 39.9(2) 2_655 2_655
O6 La La 97.0(2) . 2_655
O4 La La 109.3(2) . 2_655
C13 La La 98.4(2) . 2_655
O7 La La 32.27(13) . 3_665
O4 La La 164.3(2) 5 3_665
O5 La La 102.4(2) . 3_665
O1 La La 85.4(3) . 3_665
O2 La La 75.0(2) 3_665 3_665
O3 La La 81.1(2) . 3_665
O6 La La 97.4(2) 2_655 3_665
O6 La La 39.4(2) . 3_665
O4 La La 129.6(2) . 3_665
C13 La La 104.6(3) . 3_665
La La La 60.0 2_655 3_665
N1 Cu1 N1 103.1(6) 2_655 .
N1 Cu1 N1 103.1(6) 2_655 3_665
N1 Cu1 N1 103.1(6) . 3_665
N1 Cu1 Br1 115.3(5) 2_655 .
N1 Cu1 Br1 115.3(5) . .
N1 Cu1 Br1 115.3(5) 3_665 .
N2 Cu2 N2 113.3(3) 3 .
N2 Cu2 N2 113.3(3) 3 2
N2 Cu2 N2 113.3(3) . 2
N2 Cu2 Br2 105.3(4) 3 .
N2 Cu2 Br2 105.3(4) . .
N2 Cu2 Br2 105.3(4) 2 .
Cu2 Br2 Cu2 180.000(1) 7_556 .
O2 C1 O1 124.9(13) . .
O2 C1 C4 117.9(13) . .
O1 C1 C4 117.2(14) . .
C3 C2 C7 120.6(17) . .
C2 C3 C4 119.8(16) . .
C5 C4 C3 120.1(13) . .
C5 C4 C1 120.3(14) . .
C3 C4 C1 119.1(13) . .
C4 C5 C6 119.7(16) . .
C7 C6 C5 120.4(16) . .
C2 C7 C6 119.3(14) . .
C2 C7 C9 120.8(17) . .
C6 C7 C9 119.9(17) . .
C9 C8 N1 131(2) . .
C8 C9 C10 112.9(18) . .
C8 C9 C7 122(2) . .
C10 C9 C7 125(2) . .
C9 C10 C11 122(2) . .
C10 C11 C12 116(2) . .
N1 C12 C11 124(2) . .
O3 C13 O4 120.2(11) . .
O3 C13 C16 118.9(12) . .
O4 C13 C16 120.9(12) . .
O3 C13 La 55.8(7) . .
O4 C13 La 65.0(7) . .
C16 C13 La 170.4(10) . .
C19 C14 C15 122.4(16) . .
C14 C15 C16 119.3(16) . .
C15 C16 C17 119.4(14) . .
C15 C16 C13 120.2(14) . .
C17 C16 C13 120.3(14) . .
C18 C17 C16 118.7(15) . .
C19 C18 C17 122.2(16) . .
C14 C19 C18 118.0(14) . .
C14 C19 C23 123.1(16) . .
C18 C19 C23 118.9(16) . .
N2 C20 C21 123.7(16) . .
C20 C21 C22 120.1(18) . .
C23 C22 C21 117.9(19) . .
C24 C23 C22 118.1(15) . .
C24 C23 C19 121.4(16) . .
C22 C23 C19 120.5(17) . .
N2 C24 C23 125.1(16) . .
O6 C25 O6 126.1(18) . 4
O6 C25 C26 116.9(9) . .
O6 C25 C26 116.9(9) 4 .
O5 C26 O5 124.9(18) . 4
O5 C26 C25 117.5(9) . .
O5 C26 C25 117.5(9) 4 .
C12 N1 C8 113(2) . .
C12 N1 Cu1 123.8(15) . .
C8 N1 Cu1 123.0(17) . .
C20 N2 C24 115.0(16) . .
C20 N2 Cu2 123.7(12) . .
C24 N2 Cu2 120.6(12) . .
C1 O1 La 152.4(10) . .
C1 O2 La 115.3(9) . 2_655
C13 O3 La 100.5(8) . .
C13 O4 La 149.4(9) . 5
C13 O4 La 89.9(7) . .
La O4 La 110.6(3) 5 .
C26 O5 La 122.4(10) . .
C25 O6 La 137.1(10) . 3_665
C25 O6 La 117.2(10) . .
La O6 La 100.7(3) 3_665 .
La O7 La 115.5(3) 2_655 .
La O7 La 115.5(3) 2_655 3_665
La O7 La 115.5(3) . 3_665

loop_
_geom_bond_atom_site_label_1
_geom_bond_atom_site_label_2
_geom_bond_distance
_geom_bond_site_symmetry_2
La O7 2.426(3) .
La O4 2.470(10) 5
La O5 2.501(10) .
La O1 2.510(10) .
La O2 2.538(9) 3_665
La O3 2.571(10) .
La O6 2.651(10) 2_655
La O6 2.676(10) .
La O4 2.770(9) .
La C13 3.056(12) .
La La 4.1025(12) 2_655
La La 4.1025(12) 3_665
Cu1 N1 2.10(2) 2_655
Cu1 N1 2.10(2) .
Cu1 N1 2.10(2) 3_665
Cu1 Br1 2.540(5) .
Cu2 N2 2.034(15) 3
Cu2 N2 2.034(15) .
Cu2 N2 2.034(15) 2
Cu2 Br2 2.719(4) .
Br2 Cu2 2.719(4) 7_556
C1 O2 1.246(19) .
C1 O1 1.247(19) .
C1 C4 1.526(18) .
C2 C3 1.38(2) .
C2 C7 1.39(3) .
C3 C4 1.39(2) .
C4 C5 1.38(2) .
C5 C6 1.39(2) .
C6 C7 1.39(3) .
C7 C9 1.508(19) .
C8 C9 1.31(3) .
C8 N1 1.33(3) .
C9 C10 1.35(3) .
C10 C11 1.38(3) .
C11 C12 1.39(4) .
C12 N1 1.29(3) .
C13 O3 1.249(17) .
C13 O4 1.295(17) .
C13 C16 1.480(19) .
C14 C19 1.35(3) .
C14 C15 1.38(2) .
C15 C16 1.38(2) .
C16 C17 1.39(2) .
C17 C18 1.38(2) .
C18 C19 1.37(2) .
C19 C23 1.48(2) .
C20 N2 1.35(2) .
C20 C21 1.37(3) .
C21 C22 1.39(3) .
C22 C23 1.38(3) .
C23 C24 1.37(3) .
C24 N2 1.36(2) .
C25 O6 1.256(13) .
C25 O6 1.256(13) 4
C25 C26 1.56(3) .
C26 O5 1.272(12) .
C26 O5 1.272(12) 4
O2 La 2.538(9) 2_655
O4 La 2.470(10) 5
O6 La 2.651(10) 3_665
O7 La 2.426(3) 2_655
O7 La 2.426(3) 3_665
